data_7033793
loop_
_publ_author_name
'Sgro, Michael J.'
'Piers, Warren E.'
'Romero, Patricio E.'

_publ_section_title
;
 Synthesis, structural characterization and thermal properties of copper
 and silver silyl complexes.
;
_journal_issue 8
_journal_name_full 'Dalton transactions (Cambridge, England : 2003)'
_journal_page_first 3817
_journal_page_last 3828
_journal_paper_doi 10.1039/c4dt03770g
_journal_volume 44
_journal_year 2015
_chemical_formula_sum 'C20 H47 Ag N2 Si4'
_chemical_formula_weight 535.83
_space_group_IT_number 14
_symmetry_cell_setting monoclinic
_symmetry_space_group_name_Hall '-P 2ybc'
_symmetry_space_group_name_H-M 'P 1 21/c 1'
_atom_sites_solution_hydrogens geom
_atom_sites_solution_primary direct
_atom_sites_solution_secondary difmap
_audit_creation_method SHELXL-97
_audit_update_record
;
2014-12-04 deposited with the CCDC.
2015-01-12 downloaded from the CCDC.
;
_cell_angle_alpha 90.00
_cell_angle_beta 118.3060(10)
_cell_angle_gamma 90.00
_cell_formula_units_Z 4
_cell_length_a 9.7854(4)
_cell_length_b 16.9170(7)
_cell_length_c 20.6366(7)
_cell_measurement_reflns_used 9944
_cell_measurement_temperature 173(2)
_cell_measurement_theta_max 68.29
_cell_measurement_theta_min 3.57
_cell_volume 3007.7(2)
_computing_cell_refinement 'Bruker SAINT'
_computing_data_collection 'Bruker APEX2'
_computing_data_reduction 'Bruker SAINT'
_computing_molecular_graphics 'Bruker SHELXTL'
_computing_publication_material 'Bruker SHELXTL'
_computing_structure_refinement 'SHELXL-97 (Sheldrick, 2008)'
_computing_structure_solution 'SHELXS-97 (Sheldrick, 2008)'
_diffrn_ambient_temperature 173(2)
_diffrn_measured_fraction_theta_full 0.986
_diffrn_measured_fraction_theta_max 0.986
_diffrn_radiation_monochromator graphite
_diffrn_radiation_source 'fine-focus sealed tube'
_diffrn_radiation_type CuK\a
_diffrn_radiation_wavelength 1.54178
_diffrn_reflns_av_R_equivalents 0.0208
_diffrn_reflns_av_sigmaI/netI 0.0146
_diffrn_reflns_limit_h_max 11
_diffrn_reflns_limit_h_min -11
_diffrn_reflns_limit_k_max 20
_diffrn_reflns_limit_k_min -19
_diffrn_reflns_limit_l_max 24
_diffrn_reflns_limit_l_min -24
_diffrn_reflns_number 25597
_diffrn_reflns_theta_full 68.35
_diffrn_reflns_theta_max 68.35
_diffrn_reflns_theta_min 3.57
_exptl_absorpt_coefficient_mu 6.949
_exptl_absorpt_correction_T_max 0.7531
_exptl_absorpt_correction_T_min 0.6478
_exptl_absorpt_correction_type multi-scan
_exptl_absorpt_process_details sadabs
_exptl_crystal_colour colourless
_exptl_crystal_density_diffrn 1.183
_exptl_crystal_density_method 'not measured'
_exptl_crystal_description block
_exptl_crystal_F_000 1136
_exptl_crystal_size_max 0.28
_exptl_crystal_size_mid 0.22
_exptl_crystal_size_min 0.22
_refine_diff_density_max 0.546
_refine_diff_density_min -0.283
_refine_diff_density_rms 0.056
_refine_ls_extinction_method none
_refine_ls_goodness_of_fit_ref 1.055
_refine_ls_hydrogen_treatment constr
_refine_ls_matrix_type full
_refine_ls_number_parameters 259
_refine_ls_number_reflns 5437
_refine_ls_number_restraints 0
_refine_ls_restrained_S_all 1.055
_refine_ls_R_factor_all 0.0262
_refine_ls_R_factor_gt 0.0251
_refine_ls_shift/su_max 0.001
_refine_ls_shift/su_mean 0.000
_refine_ls_structure_factor_coef Fsqd
_refine_ls_weighting_details 'calc w=1/[\s^2^(Fo^2^)+(0.0433P)^2^+0.6695P] where P=(Fo^2^+2Fc^2^)/3'
_refine_ls_weighting_scheme calc
_refine_ls_wR_factor_gt 0.0655
_refine_ls_wR_factor_ref 0.0663
_reflns_number_gt 5203
_reflns_number_total 5437
_reflns_threshold_expression >2sigma(I)
_cod_data_source_file c4dt03770g2.cif
_cod_data_source_block compound4
_cod_depositor_comments
;
The following automatic conversions were performed:

'_symmetry_cell_setting' value 'Monoclinic' changed to 'monoclinic'
according to
/usr/data/users/saulius/crontab/automatic-downloads/rss-feeds/RSC/lib/dictionaries/cif_core.dic
dictionary named 'cif_core.dic' version 2.4.2 from 2011-04-26.

Automatic conversion script
Id: cif_fix_values 3008 2015-01-20 13:52:24Z robertas 

 Adding full bibliography for 7033789--7033802.cif.
;
_cod_original_sg_symbol_H-M P2(1)/c
_cod_database_code 7033793

loop_
_symmetry_equiv_pos_as_xyz
'x, y, z'
'-x, y+1/2, -z+1/2'
'-x, -y, -z'
'x, -y-1/2, z-1/2'

loop_
_atom_site_label
_atom_site_type_symbol
_atom_site_fract_x
_atom_site_fract_y
_atom_site_fract_z
_atom_site_U_iso_or_equiv
_atom_site_adp_type
_atom_site_occupancy
_atom_site_symmetry_multiplicity
_atom_site_calc_flag
_atom_site_refinement_flags
Ag1 Ag 0.480288(15) 0.103082(8) 0.843060(7) 0.03471(6) Uani 1 1 d .
Si1 Si 0.46059(5) 0.01026(3) 0.75148(2) 0.02885(11) Uani 1 1 d .
Si2 Si 0.23277(6) 0.02459(3) 0.64067(3) 0.03582(12) Uani 1 1 d .
Si3 Si 0.66459(6) 0.01727(3) 0.72280(3) 0.03393(12) Uani 1 1 d .
Si4 Si 0.45837(7) -0.11755(3) 0.79362(3) 0.03826(12) Uani 1 1 d .
N1 N 0.39002(17) 0.23118(9) 0.92827(8) 0.0324(3) Uani 1 1 d .
N2 N 0.63701(18) 0.21307(9) 0.98335(8) 0.0347(3) Uani 1 1 d .
C1 C 0.5033(2) 0.18658(10) 0.92627(10) 0.0321(4) Uani 1 1 d .
C2 C 0.4535(3) 0.28474(12) 0.98537(12) 0.0444(5) Uani 1 1 d .
H2 H 0.3994 0.3217 0.9978 0.053 Uiso 1 1 calc R
C3 C 0.6068(2) 0.27365(13) 1.01948(12) 0.0449(5) Uani 1 1 d .
H3 H 0.6796 0.3015 1.0600 0.054 Uiso 1 1 calc R
C4 C 0.2198(2) 0.21987(12) 0.87819(11) 0.0377(4) Uani 1 1 d .
C5 C 0.1828(3) 0.23779(15) 0.79929(12) 0.0503(5) Uani 1 1 d .
H5A H 0.2443 0.2045 0.7856 0.075 Uiso 1 1 calc R
H5B H 0.2059 0.2922 0.7955 0.075 Uiso 1 1 calc R
H5C H 0.0747 0.2280 0.7670 0.075 Uiso 1 1 calc R
C6 C 0.1771(2) 0.13476(13) 0.88530(13) 0.0493(5) Uani 1 1 d .
H6A H 0.2058 0.1239 0.9358 0.074 Uiso 1 1 calc R
H6B H 0.2313 0.0993 0.8690 0.074 Uiso 1 1 calc R
H6C H 0.0672 0.1275 0.8555 0.074 Uiso 1 1 calc R
C7 C 0.1285(3) 0.27593(15) 0.90082(15) 0.0564(6) Uani 1 1 d .
H7A H 0.1577 0.3295 0.8979 0.085 Uiso 1 1 calc R
H7B H 0.1506 0.2645 0.9504 0.085 Uiso 1 1 calc R
H7C H 0.0194 0.2692 0.8684 0.085 Uiso 1 1 calc R
C8 C 0.7939(2) 0.17771(13) 1.00584(11) 0.0423(4) Uani 1 1 d .
C9 C 0.8338(3) 0.18951(17) 0.94357(15) 0.0602(6) Uani 1 1 d .
H9A H 0.8363 0.2450 0.9345 0.090 Uiso 1 1 calc R
H9B H 0.7567 0.1642 0.8998 0.090 Uiso 1 1 calc R
H9C H 0.9336 0.1667 0.9572 0.090 Uiso 1 1 calc R
C10 C 0.7888(3) 0.09037(14) 1.02168(15) 0.0598(6) Uani 1 1 d .
H10A H 0.7139 0.0643 0.9779 0.090 Uiso 1 1 calc R
H10B H 0.7600 0.0843 1.0599 0.090 Uiso 1 1 calc R
H10C H 0.8893 0.0674 1.0373 0.090 Uiso 1 1 calc R
C11 C 0.9145(3) 0.21930(18) 1.07509(15) 0.0670(7) Uani 1 1 d .
H11A H 0.8884 0.2123 1.1141 0.100 Uiso 1 1 calc R
H11B H 0.9158 0.2747 1.0652 0.100 Uiso 1 1 calc R
H11C H 1.0151 0.1971 1.0895 0.100 Uiso 1 1 calc R
C12 C 0.2474(3) 0.11326(17) 0.58998(16) 0.0702(9) Uani 1 1 d .
H12A H 0.1497 0.1219 0.5468 0.105 Uiso 1 1 calc R
H12B H 0.3265 0.1045 0.5758 0.105 Uiso 1 1 calc R
H12C H 0.2736 0.1588 0.6213 0.105 Uiso 1 1 calc R
C13 C 0.1878(3) -0.06351(17) 0.57843(14) 0.0674(7) Uani 1 1 d .
H13A H 0.2726 -0.0729 0.5684 0.101 Uiso 1 1 calc R
H13B H 0.0950 -0.0535 0.5331 0.101 Uiso 1 1 calc R
H13C H 0.1727 -0.1091 0.6020 0.101 Uiso 1 1 calc R
C14 C 0.0590(3) 0.04011(19) 0.65550(15) 0.0657(7) Uani 1 1 d .
H14A H 0.0421 -0.0064 0.6775 0.099 Uiso 1 1 calc R
H14B H -0.0310 0.0500 0.6091 0.099 Uiso 1 1 calc R
H14C H 0.0772 0.0845 0.6875 0.099 Uiso 1 1 calc R
C15 C 0.7155(3) 0.12264(13) 0.71359(14) 0.0502(5) Uani 1 1 d .
H15A H 0.8010 0.1232 0.7030 0.075 Uiso 1 1 calc R
H15B H 0.7441 0.1504 0.7588 0.075 Uiso 1 1 calc R
H15C H 0.6274 0.1480 0.6743 0.075 Uiso 1 1 calc R
C16 C 0.6247(3) -0.03316(16) 0.63429(14) 0.0593(6) Uani 1 1 d .
H16A H 0.5939 -0.0869 0.6352 0.089 Uiso 1 1 calc R
H16B H 0.7168 -0.0325 0.6289 0.089 Uiso 1 1 calc R
H16C H 0.5428 -0.0058 0.5936 0.089 Uiso 1 1 calc R
C17 C 0.8453(3) -0.02835(15) 0.79813(15) 0.0595(6) Uani 1 1 d .
H17A H 0.8695 -0.0036 0.8442 0.089 Uiso 1 1 calc R
H17B H 0.9300 -0.0209 0.7876 0.089 Uiso 1 1 calc R
H17C H 0.8286 -0.0839 0.8011 0.089 Uiso 1 1 calc R
C18 C 0.6102(4) -0.12767(19) 0.89278(17) 0.0836(10) Uani 1 1 d .
H18A H 0.7100 -0.1140 0.8978 0.125 Uiso 1 1 calc R
H18B H 0.6123 -0.1812 0.9085 0.125 Uiso 1 1 calc R
H18C H 0.5858 -0.0929 0.9226 0.125 Uiso 1 1 calc R
C19 C 0.4963(4) -0.19726(14) 0.74146(18) 0.0681(7) Uani 1 1 d .
H19A H 0.4926 -0.2478 0.7617 0.102 Uiso 1 1 calc R
H19B H 0.5971 -0.1897 0.7452 0.102 Uiso 1 1 calc R
H19C H 0.4188 -0.1953 0.6907 0.102 Uiso 1 1 calc R
C20 C 0.2652(3) -0.13899(16) 0.78875(18) 0.0672(7) Uani 1 1 d .
H20A H 0.2682 -0.1901 0.8097 0.101 Uiso 1 1 calc R
H20B H 0.1857 -0.1384 0.7383 0.101 Uiso 1 1 calc R
H20C H 0.2430 -0.0995 0.8158 0.101 Uiso 1 1 calc R

loop_
_atom_site_aniso_label
_atom_site_aniso_U_11
_atom_site_aniso_U_22
_atom_site_aniso_U_33
_atom_site_aniso_U_23
_atom_site_aniso_U_13
_atom_site_aniso_U_12
Ag1 0.03602(9) 0.03573(9) 0.03146(9) -0.00605(5) 0.01525(7) 0.00147(5)
Si1 0.0296(2) 0.0288(2) 0.0260(2) -0.00076(17) 0.01141(19) 0.00080(17)
Si2 0.0287(2) 0.0413(3) 0.0316(3) 0.00318(19) 0.0096(2) -0.00078(19)
Si3 0.0299(2) 0.0326(2) 0.0389(3) -0.00004(19) 0.0159(2) 0.00145(18)
Si4 0.0465(3) 0.0327(2) 0.0392(3) 0.0045(2) 0.0233(2) 0.0010(2)
N1 0.0324(8) 0.0347(8) 0.0349(8) -0.0045(6) 0.0198(7) -0.0034(6)
N2 0.0332(8) 0.0385(8) 0.0333(8) -0.0044(6) 0.0165(7) -0.0051(6)
C1 0.0336(9) 0.0343(9) 0.0306(9) -0.0035(7) 0.0169(8) -0.0029(7)
C2 0.0493(11) 0.0418(11) 0.0503(12) -0.0136(9) 0.0304(10) -0.0037(9)
C3 0.0457(11) 0.0470(11) 0.0417(11) -0.0162(9) 0.0204(9) -0.0106(9)
C4 0.0316(9) 0.0432(10) 0.0417(11) 0.0003(8) 0.0202(8) -0.0023(8)
C5 0.0402(11) 0.0638(14) 0.0439(12) 0.0085(10) 0.0175(9) 0.0048(10)
C6 0.0374(10) 0.0509(12) 0.0560(14) 0.0025(10) 0.0192(10) -0.0107(9)
C7 0.0415(12) 0.0646(15) 0.0713(16) -0.0050(12) 0.0335(12) 0.0038(10)
C8 0.0304(9) 0.0514(12) 0.0398(11) 0.0000(8) 0.0123(8) -0.0004(8)
C9 0.0426(12) 0.0822(18) 0.0653(16) 0.0085(13) 0.0334(12) 0.0079(11)
C10 0.0519(14) 0.0539(14) 0.0576(16) 0.0114(11) 0.0129(12) 0.0084(11)
C11 0.0371(12) 0.0826(18) 0.0620(16) -0.0148(13) 0.0079(11) -0.0092(11)
C12 0.0487(14) 0.0767(18) 0.0633(18) 0.0371(14) 0.0086(12) -0.0039(12)
C13 0.0555(14) 0.0703(17) 0.0494(15) -0.0185(12) 0.0028(11) -0.0023(12)
C14 0.0354(11) 0.094(2) 0.0656(17) 0.0080(14) 0.0222(11) 0.0053(12)
C15 0.0475(12) 0.0407(11) 0.0661(15) 0.0061(10) 0.0300(11) -0.0028(9)
C16 0.0628(15) 0.0682(15) 0.0617(15) -0.0164(12) 0.0417(13) -0.0028(12)
C17 0.0359(11) 0.0544(14) 0.0745(17) 0.0141(12) 0.0150(11) 0.0075(10)
C18 0.096(2) 0.0692(18) 0.0545(17) 0.0260(14) 0.0106(16) 0.0017(17)
C19 0.101(2) 0.0343(11) 0.095(2) -0.0030(12) 0.0675(19) 0.0013(12)
C20 0.0739(17) 0.0580(15) 0.094(2) 0.0133(14) 0.0593(17) -0.0011(13)

loop_
_atom_type_symbol
_atom_type_description
_atom_type_scat_dispersion_real
_atom_type_scat_dispersion_imag
_atom_type_scat_source
C C 0.0181 0.0091 'International Tables Vol C Tables 4.2.6.8 and 6.1.1.4'
H H 0.0000 0.0000 'International Tables Vol C Tables 4.2.6.8 and 6.1.1.4'
Ag Ag 0.1306 4.2820 'International Tables Vol C Tables 4.2.6.8 and 6.1.1.4'
N N 0.0311 0.0180 'International Tables Vol C Tables 4.2.6.8 and 6.1.1.4'
Si Si 0.2541 0.3302 'International Tables Vol C Tables 4.2.6.8 and 6.1.1.4'

loop_
_geom_angle_atom_site_label_1
_geom_angle_atom_site_label_2
_geom_angle_atom_site_label_3
_geom_angle
C1 Ag1 Si1 178.77(5)
Si2 Si1 Si4 106.77(3)
Si2 Si1 Si3 106.31(3)
Si4 Si1 Si3 107.52(3)
Si2 Si1 Ag1 112.85(2)
Si4 Si1 Ag1 108.96(2)
Si3 Si1 Ag1 114.06(2)
C12 Si2 C13 107.98(15)
C12 Si2 C14 107.06(14)
C13 Si2 C14 106.55(14)
C12 Si2 Si1 109.91(9)
C13 Si2 Si1 113.19(9)
C14 Si2 Si1 111.87(9)
C17 Si3 C16 107.32(13)
C17 Si3 C15 106.37(11)
C16 Si3 C15 105.91(12)
C17 Si3 Si1 110.54(9)
C16 Si3 Si1 114.42(8)
C15 Si3 Si1 111.82(8)
C19 Si4 C20 107.42(14)
C19 Si4 C18 106.89(16)
C20 Si4 C18 107.21(15)
C19 Si4 Si1 114.47(9)
C20 Si4 Si1 110.21(9)
C18 Si4 Si1 110.33(10)
C1 N1 C2 110.37(16)
C1 N1 C4 124.36(15)
C2 N1 C4 125.18(16)
C1 N2 C3 110.43(16)
C1 N2 C8 124.11(16)
C3 N2 C8 125.37(17)
N2 C1 N1 104.79(15)
N2 C1 Ag1 127.10(13)
N1 C1 Ag1 127.68(13)
C3 C2 N1 107.25(17)
C3 C2 H2 126.4
N1 C2 H2 126.4
C2 C3 N2 107.16(17)
C2 C3 H3 126.4
N2 C3 H3 126.4
N1 C4 C7 109.36(17)
N1 C4 C5 109.62(15)
C7 C4 C5 109.13(19)
N1 C4 C6 108.66(16)
C7 C4 C6 109.33(18)
C5 C4 C6 110.73(18)
C4 C5 H5A 109.5
C4 C5 H5B 109.5
H5A C5 H5B 109.5
C4 C5 H5C 109.5
H5A C5 H5C 109.5
H5B C5 H5C 109.5
C4 C6 H6A 109.5
C4 C6 H6B 109.5
H6A C6 H6B 109.5
C4 C6 H6C 109.5
H6A C6 H6C 109.5
H6B C6 H6C 109.5
C4 C7 H7A 109.5
C4 C7 H7B 109.5
H7A C7 H7B 109.5
C4 C7 H7C 109.5
H7A C7 H7C 109.5
H7B C7 H7C 109.5
N2 C8 C10 108.73(17)
N2 C8 C9 108.71(17)
C10 C8 C9 110.9(2)
N2 C8 C11 109.20(18)
C10 C8 C11 109.7(2)
C9 C8 C11 109.6(2)
C8 C9 H9A 109.5
C8 C9 H9B 109.5
H9A C9 H9B 109.5
C8 C9 H9C 109.5
H9A C9 H9C 109.5
H9B C9 H9C 109.5
C8 C10 H10A 109.5
C8 C10 H10B 109.5
H10A C10 H10B 109.5
C8 C10 H10C 109.5
H10A C10 H10C 109.5
H10B C10 H10C 109.5
C8 C11 H11A 109.5
C8 C11 H11B 109.5
H11A C11 H11B 109.5
C8 C11 H11C 109.5
H11A C11 H11C 109.5
H11B C11 H11C 109.5
Si2 C12 H12A 109.5
Si2 C12 H12B 109.5
H12A C12 H12B 109.5
Si2 C12 H12C 109.5
H12A C12 H12C 109.5
H12B C12 H12C 109.5
Si2 C13 H13A 109.5
Si2 C13 H13B 109.5
H13A C13 H13B 109.5
Si2 C13 H13C 109.5
H13A C13 H13C 109.5
H13B C13 H13C 109.5
Si2 C14 H14A 109.5
Si2 C14 H14B 109.5
H14A C14 H14B 109.5
Si2 C14 H14C 109.5
H14A C14 H14C 109.5
H14B C14 H14C 109.5
Si3 C15 H15A 109.5
Si3 C15 H15B 109.5
H15A C15 H15B 109.5
Si3 C15 H15C 109.5
H15A C15 H15C 109.5
H15B C15 H15C 109.5
Si3 C16 H16A 109.5
Si3 C16 H16B 109.5
H16A C16 H16B 109.5
Si3 C16 H16C 109.5
H16A C16 H16C 109.5
H16B C16 H16C 109.5
Si3 C17 H17A 109.5
Si3 C17 H17B 109.5
H17A C17 H17B 109.5
Si3 C17 H17C 109.5
H17A C17 H17C 109.5
H17B C17 H17C 109.5
Si4 C18 H18A 109.5
Si4 C18 H18B 109.5
H18A C18 H18B 109.5
Si4 C18 H18C 109.5
H18A C18 H18C 109.5
H18B C18 H18C 109.5
Si4 C19 H19A 109.5
Si4 C19 H19B 109.5
H19A C19 H19B 109.5
Si4 C19 H19C 109.5
H19A C19 H19C 109.5
H19B C19 H19C 109.5
Si4 C20 H20A 109.5
Si4 C20 H20B 109.5
H20A C20 H20B 109.5
Si4 C20 H20C 109.5
H20A C20 H20C 109.5
H20B C20 H20C 109.5

loop_
_geom_bond_atom_site_label_1
_geom_bond_atom_site_label_2
_geom_bond_distance
Ag1 C1 2.1512(18)
Ag1 Si1 2.3936(5)
Si1 Si2 2.3287(7)
Si1 Si4 2.3345(7)
Si1 Si3 2.3388(7)
Si2 C12 1.873(2)
Si2 C13 1.879(3)
Si2 C14 1.884(2)
Si3 C17 1.879(2)
Si3 C16 1.881(2)
Si3 C15 1.885(2)
Si4 C19 1.869(3)
Si4 C20 1.880(3)
Si4 C18 1.882(3)
N1 C1 1.358(2)
N1 C2 1.379(2)
N1 C4 1.499(2)
N2 C1 1.356(2)
N2 C3 1.380(3)
N2 C8 1.501(2)
C2 C3 1.334(3)
C2 H2 0.9300
C3 H3 0.9300
C4 C7 1.521(3)
C4 C5 1.521(3)
C4 C6 1.526(3)
C5 H5A 0.9600
C5 H5B 0.9600
C5 H5C 0.9600
C6 H6A 0.9600
C6 H6B 0.9600
C6 H6C 0.9600
C7 H7A 0.9600
C7 H7B 0.9600
C7 H7C 0.9600
C8 C10 1.519(3)
C8 C9 1.523(3)
C8 C11 1.527(3)
C9 H9A 0.9600
C9 H9B 0.9600
C9 H9C 0.9600
C10 H10A 0.9600
C10 H10B 0.9600
C10 H10C 0.9600
C11 H11A 0.9600
C11 H11B 0.9600
C11 H11C 0.9600
C12 H12A 0.9600
C12 H12B 0.9600
C12 H12C 0.9600
C13 H13A 0.9600
C13 H13B 0.9600
C13 H13C 0.9600
C14 H14A 0.9600
C14 H14B 0.9600
C14 H14C 0.9600
C15 H15A 0.9600
C15 H15B 0.9600
C15 H15C 0.9600
C16 H16A 0.9600
C16 H16B 0.9600
C16 H16C 0.9600
C17 H17A 0.9600
C17 H17B 0.9600
C17 H17C 0.9600
C18 H18A 0.9600
C18 H18B 0.9600
C18 H18C 0.9600
C19 H19A 0.9600
C19 H19B 0.9600
C19 H19C 0.9600
C20 H20A 0.9600
C20 H20B 0.9600
C20 H20C 0.9600

loop_
_geom_torsion_atom_site_label_1
_geom_torsion_atom_site_label_2
_geom_torsion_atom_site_label_3
_geom_torsion_atom_site_label_4
_geom_torsion
C1 Ag1 Si1 Si2 -146(2)
C1 Ag1 Si1 Si4 95(2)
C1 Ag1 Si1 Si3 -25(2)
Si4 Si1 Si2 C12 -164.71(12)
Si3 Si1 Si2 C12 -50.15(13)
Ag1 Si1 Si2 C12 75.60(13)
Si4 Si1 Si2 C13 -43.89(12)
Si3 Si1 Si2 C13 70.67(12)
Ag1 Si1 Si2 C13 -163.58(11)
Si4 Si1 Si2 C14 76.49(11)
Si3 Si1 Si2 C14 -168.94(11)
Ag1 Si1 Si2 C14 -43.19(11)
Si2 Si1 Si3 C17 -159.82(9)
Si4 Si1 Si3 C17 -45.77(10)
Ag1 Si1 Si3 C17 75.17(10)
Si2 Si1 Si3 C16 -38.54(10)
Si4 Si1 Si3 C16 75.52(10)
Ag1 Si1 Si3 C16 -163.54(10)
Si2 Si1 Si3 C15 81.87(9)
Si4 Si1 Si3 C15 -164.08(9)
Ag1 Si1 Si3 C15 -43.13(9)
Si2 Si1 Si4 C19 73.28(12)
Si3 Si1 Si4 C19 -40.46(12)
Ag1 Si1 Si4 C19 -164.56(12)
Si2 Si1 Si4 C20 -47.92(11)
Si3 Si1 Si4 C20 -161.66(11)
Ag1 Si1 Si4 C20 74.24(11)
Si2 Si1 Si4 C18 -166.12(14)
Si3 Si1 Si4 C18 80.13(14)
Ag1 Si1 Si4 C18 -43.96(14)
C3 N2 C1 N1 -0.7(2)
C8 N2 C1 N1 176.21(16)
C3 N2 C1 Ag1 172.20(14)
C8 N2 C1 Ag1 -10.9(3)
C2 N1 C1 N2 0.5(2)
C4 N1 C1 N2 -175.97(16)
C2 N1 C1 Ag1 -172.28(14)
C4 N1 C1 Ag1 11.2(3)
Si1 Ag1 C1 N2 -8(2)
Si1 Ag1 C1 N1 163(2)
C1 N1 C2 C3 -0.2(2)
C4 N1 C2 C3 176.25(18)
N1 C2 C3 N2 -0.2(2)
C1 N2 C3 C2 0.6(2)
C8 N2 C3 C2 -176.26(19)
C1 N1 C4 C7 175.30(18)
C2 N1 C4 C7 -0.7(3)
C1 N1 C4 C5 -65.1(2)
C2 N1 C4 C5 118.9(2)
C1 N1 C4 C6 56.0(2)
C2 N1 C4 C6 -119.9(2)
C1 N2 C8 C10 -56.6(3)
C3 N2 C8 C10 119.7(2)
C1 N2 C8 C9 64.2(2)
C3 N2 C8 C9 -119.4(2)
C1 N2 C8 C11 -176.27(19)
C3 N2 C8 C11 0.1(3)
